data_4513665
loop_
_publ_author_name
'Mondal, Sahidul'
'Konda, Maruthi'
'Kauffmann, Brice'
'Manna, Manoj K.'
'Das, Apurba K.'

_publ_section_title
;
 Effects of Donor and Acceptor Units Attached with Benzoselenadiazole:
 Optoelectronic and Self-Assembling Patterns
;
_journal_issue 11
_journal_name_full 'Crystal Growth &amp; Design'
_journal_page_first 5548
_journal_paper_doi 10.1021/acs.cgd.5b01179
_journal_volume 15
_journal_year 2015
_chemical_formula_sum 'C26 H16 N2 Se'
_chemical_formula_weight 435.37
_space_group_crystal_system triclinic
_space_group_IT_number 2
_space_group_name_Hall '-P 1'
_space_group_name_H-M_alt 'P -1'
_symmetry_space_group_name_Hall '-P 1'
_symmetry_space_group_name_H-M 'P -1'
_atom_sites_solution_hydrogens geom
_audit_creation_method SHELXL-2014/7
_cell_angle_alpha 64.605(7)
_cell_angle_beta 79.964(18)
_cell_angle_gamma 75.83(2)
_cell_formula_units_Z 2
_cell_length_a 7.570(3)
_cell_length_b 11.473(3)
_cell_length_c 13.139(3)
_cell_measurement_reflns_used 1737
_cell_measurement_temperature 130(2)
_cell_measurement_theta_max 71.3
_cell_measurement_theta_min 3.7
_cell_volume 996.4(5)
_computing_cell_refinement
;
CrystalClear-SM Expert 2.1 b43 (Rigaku, 2015)
;
_computing_data_collection
;
CrystalClear-SM Expert 2.1 b43 (Rigaku, 2015)
;
_computing_data_reduction
;
CrystalClear-SM Expert 2.1 b43 (Rigaku, 2015)
;
_computing_molecular_graphics 'ShelXle (H&#x00C3;&#x00BC;bschle, Sheldrick and Dittrich, 2011)'
_computing_publication_material 'PLATON (Spek, 2009)'
_computing_structure_refinement 'SHELXL-2014/7 (Sheldrick, 2014)'
_computing_structure_solution 'SHELXT (Sheldrick, 2015)'
_diffrn_ambient_temperature 130(2)
_diffrn_detector RX
_diffrn_detector_area_resol_mean 10.0000
_diffrn_measured_fraction_theta_full 0.988
_diffrn_measured_fraction_theta_max 0.931
_diffrn_measurement_device_type
;
Rigaku RAXIS conversion
;
_diffrn_measurement_method 'profile data from \w-scans'
_diffrn_radiation_type CuK\a
_diffrn_radiation_wavelength 1.54178
_diffrn_reflns_av_R_equivalents 0.0430
_diffrn_reflns_av_unetI/netI 0.0670
_diffrn_reflns_laue_measured_fraction_full 0.988
_diffrn_reflns_laue_measured_fraction_max 0.931
_diffrn_reflns_limit_h_max 8
_diffrn_reflns_limit_h_min -4
_diffrn_reflns_limit_k_max 13
_diffrn_reflns_limit_k_min -13
_diffrn_reflns_limit_l_max 15
_diffrn_reflns_limit_l_min -15
_diffrn_reflns_number 6162
_diffrn_reflns_point_group_measured_fraction_full 0.988
_diffrn_reflns_point_group_measured_fraction_max 0.931
_diffrn_reflns_theta_full 65.042
_diffrn_reflns_theta_max 65.042
_diffrn_reflns_theta_min 3.736
_diffrn_source 'Rigaku MM007 rotating anode'
_exptl_absorpt_coefficient_mu 2.564
_exptl_absorpt_correction_T_max 1.000
_exptl_absorpt_correction_T_min 0.760
_exptl_absorpt_correction_type multi-scan
_exptl_crystal_colour colorless
_exptl_crystal_density_diffrn 1.451
_exptl_crystal_description needle
_exptl_crystal_F_000 440
_exptl_crystal_size_max 0.100
_exptl_crystal_size_mid 0.010
_exptl_crystal_size_min 0.010
_refine_diff_density_max 1.698
_refine_diff_density_min -0.486
_refine_diff_density_rms 0.132
_refine_ls_extinction_method none
_refine_ls_goodness_of_fit_ref 1.033
_refine_ls_hydrogen_treatment constr
_refine_ls_matrix_type full
_refine_ls_number_parameters 263
_refine_ls_number_reflns 3156
_refine_ls_number_restraints 0
_refine_ls_restrained_S_all 1.033
_refine_ls_R_factor_all 0.0839
_refine_ls_R_factor_gt 0.0717
_refine_ls_shift/su_max 0.000
_refine_ls_shift/su_mean 0.000
_refine_ls_structure_factor_coef Fsqd
_refine_ls_weighting_details 'w=1/[\s^2^(Fo^2^)+(0.0921P)^2^+9.8830P] where P=(Fo^2^+2Fc^2^)/3'
_refine_ls_weighting_scheme calc
_refine_ls_wR_factor_gt 0.2257
_refine_ls_wR_factor_ref 0.2293
_reflns_Friedel_coverage 0.000
_reflns_number_gt 2439
_reflns_number_total 3156
_reflns_threshold_expression 'I > 2\s(I)'
_cod_data_source_file cg5b01179_si_003.cif
_cod_data_source_block sm29
_cod_depositor_comments
;
The following automatic conversions were performed:

'_exptl_absorpt_correction_type' value 'Multi-scan' changed to
'multi-scan' according to
/usr/data/users/saulius/crontab/automatic-downloads/rss-feeds/ACS/lib/dictionaries/cif_core.dic
dictionary named 'cif_core.dic' version 2.4.2 from 2011-04-26.

Automatic conversion script
Id: cif_fix_values 3271 2015-04-21 07:52:19Z andrius 

 Adding full bibliography for 4513665--4513666.cif.
;
_cod_original_cell_volume 996.4(6)
_cod_database_code 4513665
_shelx_shelxl_version_number 2014/7
_shelx_space_group_comment
;
The symmetry employed for this shelxl refinement is uniquely defined
by the following loop, which should always be used as a source of
symmetry information in preference to the above space-group names.
They are only intended as comments.
;
_shelx_estimated_absorpt_t_min 0.628
_shelx_estimated_absorpt_t_max 0.628

loop_
_space_group_symop_operation_xyz
'x, y, z'
'-x, -y, -z'

loop_
_atom_site_label
_atom_site_type_symbol
_atom_site_fract_x
_atom_site_fract_y
_atom_site_fract_z
_atom_site_U_iso_or_equiv
_atom_site_adp_type
_atom_site_occupancy
_atom_site_site_symmetry_order
_atom_site_calc_flag
_atom_site_refinement_flags_posn
_atom_site_refinement_flags_adp
Se01 Se 0.39917(14) 0.10788(9) 0.35227(8) 0.0412(3) Uani 1 1 d . .
N002 N 0.4303(9) 0.1386(6) 0.4704(6) 0.0371(16) Uani 1 1 d . .
N003 N 0.2887(10) 0.2739(7) 0.2749(6) 0.0401(17) Uani 1 1 d . .
C4 C 0.6323(11) 0.1889(7) 0.6410(7) 0.0326(18) Uani 1 1 d . .
C5 C 0.1179(12) 0.5577(8) 0.1935(8) 0.042(2) Uani 1 1 d . .
C006 C 0.3623(11) 0.3265(8) 0.5208(7) 0.0357(19) Uani 1 1 d . .
C007 C 0.2834(13) 0.4555(8) 0.4854(8) 0.045(2) Uani 1 1 d . .
H007 H 0.2816 0.4981 0.5320 0.054 Uiso 1 1 calc R U
C008 C 0.4411(12) 0.2474(8) 0.6348(7) 0.039(2) Uani 1 1 d . .
C009 C 0.1984(12) 0.4768(8) 0.3061(8) 0.041(2) Uani 1 1 d . .
C00A C 0.2796(11) 0.3394(8) 0.3388(7) 0.0368(19) Uani 1 1 d . .
C00B C -0.0369(12) 0.5292(9) 0.1690(7) 0.042(2) Uani 1 1 d . .
C00C C 0.7586(13) 0.2027(8) 0.5431(8) 0.042(2) Uani 1 1 d . .
H00C H 0.7160 0.2509 0.4717 0.051 Uiso 1 1 calc R U
C00D C 0.2030(12) 0.5291(8) 0.3804(8) 0.046(2) Uani 1 1 d . .
H00D H 0.1511 0.6173 0.3619 0.055 Uiso 1 1 calc R U
C00E C 0.7018(13) 0.1192(8) 0.7470(8) 0.045(2) Uani 1 1 d . .
C00F C 0.3598(11) 0.2633(8) 0.4472(7) 0.0353(19) Uani 1 1 d . .
C00G C -0.1099(14) 0.6097(9) 0.0614(8) 0.050(2) Uani 1 1 d . .
C00H C 0.9376(14) 0.1475(10) 0.5521(10) 0.058(3) Uani 1 1 d . .
H00H H 1.0156 0.1588 0.4870 0.070 Uiso 1 1 calc R U
C00I C 0.3348(15) 0.2345(10) 0.7289(9) 0.057(3) Uani 1 1 d . .
H00I H 0.2124 0.2753 0.7236 0.068 Uiso 1 1 calc R U
C00J C -0.1274(13) 0.4300(10) 0.2445(8) 0.052(2) Uani 1 1 d . .
H00J H -0.0849 0.3791 0.3157 0.062 Uiso 1 1 calc R U
C00K C 0.8956(16) 0.0618(10) 0.7541(10) 0.064(3) Uani 1 1 d . .
H00K H 0.9425 0.0173 0.8246 0.077 Uiso 1 1 calc R U
C00L C 0.1905(14) 0.6637(9) 0.1190(9) 0.057(3) Uani 1 1 d . .
H00L H 0.2867 0.6850 0.1387 0.068 Uiso 1 1 calc R U
C00M C 0.5820(17) 0.1063(10) 0.8459(8) 0.059(3) Uani 1 1 d . .
H00M H 0.6270 0.0605 0.9169 0.071 Uiso 1 1 calc R U
C00N C -0.2658(14) 0.5828(11) 0.0355(9) 0.059(3) Uani 1 1 d . .
H00N H -0.3134 0.6339 -0.0343 0.071 Uiso 1 1 calc R U
C00O C -0.0252(17) 0.7132(11) -0.0160(10) 0.066(3) Uani 1 1 d . .
H00O H -0.0687 0.7630 -0.0871 0.079 Uiso 1 1 calc R U
C00P C -0.2788(14) 0.4035(13) 0.2180(10) 0.067(3) Uani 1 1 d . .
H00P H -0.3337 0.3344 0.2699 0.080 Uiso 1 1 calc R U
C00Q C -0.3470(15) 0.4807(13) 0.1141(10) 0.068(3) Uani 1 1 d . .
H00Q H -0.4493 0.4637 0.0966 0.082 Uiso 1 1 calc R U
C00R C 1.009(2) 0.0721(12) 0.6600(11) 0.081(4) Uani 1 1 d . .
H00R H 1.1309 0.0307 0.6655 0.098 Uiso 1 1 calc R U
C00S C 0.1207(18) 0.7420(10) 0.0115(10) 0.073(3) Uani 1 1 d . .
H00S H 0.1737 0.8123 -0.0399 0.088 Uiso 1 1 calc R U
C00T C 0.4005(18) 0.1614(12) 0.8362(9) 0.067(3) Uani 1 1 d . .
H00T H 0.3208 0.1504 0.9007 0.081 Uiso 1 1 calc R U

loop_
_atom_site_aniso_label
_atom_site_aniso_U_11
_atom_site_aniso_U_22
_atom_site_aniso_U_33
_atom_site_aniso_U_23
_atom_site_aniso_U_13
_atom_site_aniso_U_12
Se01 0.0497(6) 0.0323(5) 0.0466(6) -0.0212(4) -0.0126(4) -0.0005(4)
N002 0.040(4) 0.031(4) 0.044(4) -0.017(3) -0.015(3) -0.002(3)
N003 0.040(4) 0.040(4) 0.044(4) -0.020(3) -0.010(3) -0.003(3)
C4 0.038(5) 0.028(4) 0.033(4) -0.012(3) -0.006(4) -0.006(3)
C5 0.040(5) 0.031(4) 0.052(6) -0.015(4) -0.009(4) -0.001(4)
C006 0.031(5) 0.034(4) 0.047(5) -0.019(4) -0.011(4) -0.003(4)
C007 0.051(6) 0.034(5) 0.057(6) -0.024(4) -0.016(5) 0.002(4)
C008 0.049(6) 0.029(4) 0.043(5) -0.018(4) -0.011(4) -0.002(4)
C009 0.036(5) 0.035(5) 0.053(6) -0.018(4) -0.009(4) -0.004(4)
C00A 0.035(5) 0.033(4) 0.047(5) -0.018(4) -0.011(4) -0.006(4)
C00B 0.039(5) 0.048(5) 0.039(5) -0.020(4) -0.008(4) 0.000(4)
C00C 0.047(6) 0.032(4) 0.048(5) -0.014(4) -0.009(4) -0.009(4)
C00D 0.048(6) 0.029(4) 0.063(6) -0.021(4) -0.020(5) 0.001(4)
C00E 0.058(6) 0.030(4) 0.050(6) -0.012(4) -0.015(5) -0.011(4)
C00F 0.029(4) 0.031(4) 0.047(5) -0.015(4) -0.004(4) -0.007(3)
C00G 0.057(6) 0.041(5) 0.046(5) -0.016(4) -0.013(5) 0.007(4)
C00H 0.049(6) 0.056(6) 0.072(7) -0.023(6) -0.006(5) -0.016(5)
C00I 0.064(7) 0.053(6) 0.054(6) -0.026(5) -0.002(5) -0.005(5)
C00J 0.046(6) 0.061(6) 0.043(5) -0.016(5) -0.008(5) -0.008(5)
C00K 0.073(8) 0.046(6) 0.062(7) 0.000(5) -0.041(6) -0.008(5)
C00L 0.049(6) 0.042(5) 0.070(7) -0.012(5) -0.009(5) -0.006(5)
C00M 0.088(9) 0.055(6) 0.034(5) -0.009(5) -0.022(5) -0.016(6)
C00N 0.054(7) 0.072(7) 0.047(6) -0.022(6) -0.026(5) 0.007(6)
C00O 0.078(8) 0.049(6) 0.057(7) -0.009(5) -0.021(6) -0.001(6)
C00P 0.042(6) 0.091(9) 0.067(7) -0.026(7) -0.005(5) -0.023(6)
C00Q 0.047(6) 0.098(9) 0.070(8) -0.040(7) -0.019(6) -0.008(6)
C00R 0.084(10) 0.070(8) 0.075(9) 0.004(7) -0.034(8) -0.032(7)
C00S 0.091(9) 0.037(6) 0.064(7) 0.002(5) 0.001(7) -0.010(6)
C00T 0.082(9) 0.072(7) 0.052(7) -0.030(6) -0.001(6) -0.015(7)

loop_
_atom_type_symbol
_atom_type_description
_atom_type_scat_dispersion_real
_atom_type_scat_dispersion_imag
_atom_type_scat_source
C C 0.0192 0.0096 'International Tables Vol C Tables 4.2.6.8 and 6.1.1.4'
H H 0.0000 0.0000 'International Tables Vol C Tables 4.2.6.8 and 6.1.1.4'
N N 0.0330 0.0189 'International Tables Vol C Tables 4.2.6.8 and 6.1.1.4'
Se Se -0.7757 1.1704 'International Tables Vol C Tables 4.2.6.8 and 6.1.1.4'

loop_
_geom_angle_atom_site_label_1
_geom_angle_atom_site_label_2
_geom_angle_atom_site_label_3
_geom_angle
N003 Se01 N002 93.9(3)
C00F N002 Se01 107.0(6)
C00A N003 Se01 107.0(5)
C00E C4 C00C 117.7(8)
C00E C4 C008 118.9(8)
C00C C4 C008 123.3(8)
C00L C5 C00B 120.7(9)
C00L C5 C009 118.6(8)
C00B C5 C009 120.6(8)
C007 C006 C00F 116.7(8)
C007 C006 C008 123.0(7)
C00F C006 C008 120.2(7)
C006 C007 C00D 123.3(8)
C006 C007 H007 118.3
C00D C007 H007 118.3
C00I C008 C4 119.8(9)
C00I C008 C006 120.0(9)
C4 C008 C006 120.2(8)
C00D C009 C00A 116.4(8)
C00D C009 C5 122.3(8)
C00A C009 C5 121.2(8)
N003 C00A C009 123.9(8)
N003 C00A C00F 115.6(7)
C009 C00A C00F 120.5(7)
C00J C00B C5 123.9(8)
C00J C00B C00G 117.5(9)
C5 C00B C00G 118.6(9)
C00H C00C C4 121.7(9)
C00H C00C H00C 119.1
C4 C00C H00C 119.1
C009 C00D C007 123.2(8)
C009 C00D H00D 118.4
C007 C00D H00D 118.4
C4 C00E C00M 119.4(9)
C4 C00E C00K 119.3(9)
C00M C00E C00K 121.3(9)
N002 C00F C006 123.6(8)
N002 C00F C00A 116.5(7)
C006 C00F C00A 119.8(7)
C00O C00G C00N 121.4(9)
C00O C00G C00B 119.2(10)
C00N C00G C00B 119.4(9)
C00C C00H C00R 121.0(11)
C00C C00H H00H 119.5
C00R C00H H00H 119.5
C008 C00I C00T 122.2(11)
C008 C00I H00I 118.9
C00T C00I H00I 118.9
C00P C00J C00B 122.7(9)
C00P C00J H00J 118.6
C00B C00J H00J 118.6
C00R C00K C00E 121.2(10)
C00R C00K H00K 119.4
C00E C00K H00K 119.4
C5 C00L C00S 120.7(10)
C5 C00L H00L 119.6
C00S C00L H00L 119.6
C00T C00M C00E 119.8(9)
C00T C00M H00M 120.1
C00E C00M H00M 120.1
C00Q C00N C00G 120.0(9)
C00Q C00N H00N 120.0
C00G C00N H00N 120.0
C00S C00O C00G 121.1(10)
C00S C00O H00O 119.5
C00G C00O H00O 119.5
C00Q C00P C00J 119.3(11)
C00Q C00P H00P 120.3
C00J C00P H00P 120.3
C00P C00Q C00N 121.1(10)
C00P C00Q H00Q 119.5
C00N C00Q H00Q 119.5
C00K C00R C00H 118.9(12)
C00K C00R H00R 120.6
C00H C00R H00R 120.6
C00O C00S C00L 119.6(10)
C00O C00S H00S 120.2
C00L C00S H00S 120.2
C00M C00T C00I 119.9(10)
C00M C00T H00T 120.1
C00I C00T H00T 120.1

loop_
_geom_bond_atom_site_label_1
_geom_bond_atom_site_label_2
_geom_bond_distance
Se01 N003 1.793(7)
Se01 N002 1.797(7)
N002 C00F 1.316(10)
N003 C00A 1.330(10)
C4 C00E 1.396(12)
C4 C00C 1.437(12)
C4 C008 1.439(12)
C5 C00L 1.363(13)
C5 C00B 1.411(12)
C5 C009 1.511(12)
C006 C007 1.355(11)
C006 C00F 1.441(11)
C006 C008 1.517(12)
C007 C00D 1.424(12)
C007 H007 0.9300
C008 C00I 1.323(13)
C009 C00D 1.355(12)
C009 C00A 1.444(11)
C00A C00F 1.461(12)
C00B C00J 1.388(14)
C00B C00G 1.436(12)
C00C C00H 1.349(13)
C00C H00C 0.9300
C00D H00D 0.9300
C00E C00M 1.422(14)
C00E C00K 1.455(14)
C00G C00O 1.401(15)
C00G C00N 1.418(14)
C00H C00R 1.426(15)
C00H H00H 0.9300
C00I C00T 1.402(15)
C00I H00I 0.9300
C00J C00P 1.388(14)
C00J H00J 0.9300
C00K C00R 1.355(18)
C00K H00K 0.9300
C00L C00S 1.422(15)
C00L H00L 0.9300
C00M C00T 1.368(16)
C00M H00M 0.9300
C00N C00Q 1.383(16)
C00N H00N 0.9300
C00O C00S 1.372(17)
C00O H00O 0.9300
C00P C00Q 1.379(15)
C00P H00P 0.9300
C00Q H00Q 0.9300
C00R H00R 0.9300
C00S H00S 0.9300
C00T H00T 0.9300

loop_
_geom_torsion_atom_site_label_1
_geom_torsion_atom_site_label_2
_geom_torsion_atom_site_label_3
_geom_torsion_atom_site_label_4
_geom_torsion
N003 Se01 N002 C00F 0.3(6)
N002 Se01 N003 C00A -0.7(6)
C00F C006 C007 C00D -1.0(14)
C008 C006 C007 C00D -177.6(9)
C00E C4 C008 C00I 0.0(12)
C00C C4 C008 C00I -177.4(8)
C00E C4 C008 C006 178.6(7)
C00C C4 C008 C006 1.2(12)
C007 C006 C008 C00I 59.8(13)
C00F C006 C008 C00I -116.7(10)
C007 C006 C008 C4 -118.7(10)
C00F C006 C008 C4 64.8(11)
C00L C5 C009 C00D 59.1(13)
C00B C5 C009 C00D -116.7(10)
C00L C5 C009 C00A -119.1(10)
C00B C5 C009 C00A 65.1(12)
Se01 N003 C00A C009 -179.6(7)
Se01 N003 C00A C00F 0.8(9)
C00D C009 C00A N003 -179.0(8)
C5 C009 C00A N003 -0.7(14)
C00D C009 C00A C00F 0.5(13)
C5 C009 C00A C00F 178.9(8)
C00L C5 C00B C00J -174.3(9)
C009 C5 C00B C00J 1.4(14)
C00L C5 C00B C00G 3.6(13)
C009 C5 C00B C00G 179.3(8)
C00E C4 C00C C00H 1.9(12)
C008 C4 C00C C00H 179.3(8)
C00A C009 C00D C007 0.4(14)
C5 C009 C00D C007 -178.0(9)
C006 C007 C00D C009 -0.1(15)
C00C C4 C00E C00M 178.4(8)
C008 C4 C00E C00M 0.8(12)
C00C C4 C00E C00K -1.2(12)
C008 C4 C00E C00K -178.8(8)
Se01 N002 C00F C006 -178.5(7)
Se01 N002 C00F C00A 0.1(9)
C007 C006 C00F N002 -179.7(8)
C008 C006 C00F N002 -3.0(13)
C007 C006 C00F C00A 1.8(12)
C008 C006 C00F C00A 178.5(8)
N003 C00A C00F N002 -0.6(11)
C009 C00A C00F N002 179.8(8)
N003 C00A C00F C006 177.9(8)
C009 C00A C00F C006 -1.7(12)
C00J C00B C00G C00O 178.3(9)
C5 C00B C00G C00O 0.3(13)
C00J C00B C00G C00N -1.8(13)
C5 C00B C00G C00N -179.8(9)
C4 C00C C00H C00R 0.3(15)
C4 C008 C00I C00T -2.1(15)
C006 C008 C00I C00T 179.3(9)
C5 C00B C00J C00P -179.6(10)
C00G C00B C00J C00P 2.5(15)
C4 C00E C00K C00R -1.6(15)
C00M C00E C00K C00R 178.7(11)
C00B C5 C00L C00S -4.9(15)
C009 C5 C00L C00S 179.3(9)
C4 C00E C00M C00T 0.4(14)
C00K C00E C00M C00T -180.0(10)
C00O C00G C00N C00Q -179.5(10)
C00B C00G C00N C00Q 0.6(15)
C00N C00G C00O C00S 177.2(11)
C00B C00G C00O C00S -2.9(16)
C00B C00J C00P C00Q -2.0(17)
C00J C00P C00Q C00N 0.7(18)
C00G C00N C00Q C00P -0.1(17)
C00E C00K C00R C00H 3.9(17)
C00C C00H C00R C00K -3.3(17)
C00G C00O C00S C00L 1.7(18)
C5 C00L C00S C00O 2.2(17)
C00E C00M C00T C00I -2.4(16)
C008 C00I C00T C00M 3.4(17)
